data_7022263
loop_
_publ_author_name
'Clegg, William'
'Fleming, Ben J.'
'Garc\'ia-\'Alvarez, Pablo'
'Hogg, Lorna M.'
'Kennedy, Alan R.'
'Klett, Jan'
'Mart\'inez-Mart\'inez, Antonio J'
'Mulvey, Robert E.'
'Russo, Luca'
'O'Hara, Charles T'

_publ_section_title
;
 Structural elucidation of homometallic anthracenolates synthesised via
 deprotonative metallation of anthrone.
;
_journal_issue 7
_journal_name_full 'Dalton transactions (Cambridge, England : 2003)'
_journal_page_first 2512
_journal_page_last 2519
_journal_paper_doi 10.1039/c2dt32176a
_journal_volume 42
_journal_year 2013
_chemical_formula_moiety 'C40 H50 N4 Na2 O2, C7 H8'
_chemical_formula_sum 'C47 H58 N4 Na2 O2'
_chemical_formula_weight 756.95
_chemical_name_systematic
;
?
;
_space_group_IT_number 14
_symmetry_cell_setting monoclinic
_symmetry_space_group_name_Hall '-P 2ybc'
_symmetry_space_group_name_H-M 'P 1 21/c 1'
_atom_sites_solution_hydrogens geom
_atom_sites_solution_primary direct
_atom_sites_solution_secondary difmap
_audit_creation_method SHELXL-97
_cell_angle_alpha 90.00
_cell_angle_beta 104.96(2)
_cell_angle_gamma 90.00
_cell_formula_units_Z 4
_cell_length_a 13.873(5)
_cell_length_b 17.818(10)
_cell_length_c 18.828(6)
_cell_measurement_reflns_used 8552
_cell_measurement_temperature 150(2)
_cell_measurement_theta_max 27.5
_cell_measurement_theta_min 4.0
_cell_volume 4496(3)
_computing_cell_refinement EvalCCD
_computing_data_collection 'Nonius COLLECT'
_computing_data_reduction EvalCCD
_computing_molecular_graphics 'Mercury 1.5'
_computing_publication_material 'Bruker SHELXTL and local programs'
_computing_structure_refinement Bruker
_computing_structure_solution Bruker
_diffrn_ambient_temperature 150(2)
_diffrn_measured_fraction_theta_full 0.983
_diffrn_measured_fraction_theta_max 0.983
_diffrn_measurement_device_type 'Nonius KappaCCD diffractometer'
_diffrn_measurement_method '\f and \w scans'
_diffrn_radiation_monochromator graphite
_diffrn_radiation_source 'fine-focus sealed tube'
_diffrn_radiation_type MoK\a
_diffrn_radiation_wavelength 0.71073
_diffrn_reflns_av_R_equivalents 0.0647
_diffrn_reflns_av_sigmaI/netI 0.0726
_diffrn_reflns_limit_h_max 16
_diffrn_reflns_limit_h_min -16
_diffrn_reflns_limit_k_max 21
_diffrn_reflns_limit_k_min -21
_diffrn_reflns_limit_l_max 22
_diffrn_reflns_limit_l_min -22
_diffrn_reflns_number 37051
_diffrn_reflns_theta_full 25.00
_diffrn_reflns_theta_max 25.00
_diffrn_reflns_theta_min 5.10
_diffrn_standards_number 0
_exptl_absorpt_coefficient_mu 0.085
_exptl_absorpt_correction_T_max 0.992
_exptl_absorpt_correction_T_min 0.968
_exptl_absorpt_correction_type multi-scan
_exptl_absorpt_process_details SADABS
_exptl_crystal_colour colourless
_exptl_crystal_density_diffrn 1.118
_exptl_crystal_density_method 'not measured'
_exptl_crystal_description block
_exptl_crystal_F_000 1624
_exptl_crystal_size_max 0.39
_exptl_crystal_size_mid 0.28
_exptl_crystal_size_min 0.10
_refine_diff_density_max 0.588
_refine_diff_density_min -0.261
_refine_diff_density_rms 0.042
_refine_ls_extinction_method none
_refine_ls_goodness_of_fit_ref 1.051
_refine_ls_hydrogen_treatment constr
_refine_ls_matrix_type full
_refine_ls_number_parameters 646
_refine_ls_number_reflns 7791
_refine_ls_number_restraints 1358
_refine_ls_restrained_S_all 0.986
_refine_ls_R_factor_all 0.1695
_refine_ls_R_factor_gt 0.0755
_refine_ls_shift/su_max 0.000
_refine_ls_shift/su_mean 0.000
_refine_ls_structure_factor_coef Fsqd
_refine_ls_weighting_details 'calc w=1/[\s^2^(Fo^2^)+(0.0421P)^2^+5.3919P] where P=(Fo^2^+2Fc^2^)/3'
_refine_ls_weighting_scheme calc
_refine_ls_wR_factor_gt 0.1405
_refine_ls_wR_factor_ref 0.1843
_reflns_number_gt 3895
_reflns_number_total 7791
_reflns_threshold_expression I>2\s(I)
_cod_data_source_file c2dt32176a.txt
_cod_data_source_block rem463
_cod_original_sg_symbol_H-M 'P 21/c'
_cod_database_code 7022263

loop_
_symmetry_equiv_pos_as_xyz
'x, y, z'
'-x, y+1/2, -z+1/2'
'-x, -y, -z'
'x, -y-1/2, z-1/2'

loop_
_atom_site_label
_atom_site_type_symbol
_atom_site_fract_x
_atom_site_fract_y
_atom_site_fract_z
_atom_site_U_iso_or_equiv
_atom_site_adp_type
_atom_site_occupancy
_atom_site_symmetry_multiplicity
_atom_site_calc_flag
_atom_site_refinement_flags
_atom_site_disorder_assembly
_atom_site_disorder_group
Na1 Na 0.06873(9) 0.81459(7) 0.16874(7) 0.0470(3) Uani 1 1 d U . .
Na2 Na 0.21316(10) 0.79348(8) 0.06554(7) 0.0618(4) Uani 1 1 d U A .
O1 O 0.04965(17) 0.81095(14) 0.04723(12) 0.0596(7) Uani 1 1 d U A .
O2 O 0.22815(17) 0.78470(15) 0.18648(13) 0.0663(7) Uani 1 1 d U A .
N1 N -0.0055(2) 0.74067(16) 0.24864(18) 0.0566(8) Uani 1 1 d U A .
N2 N -0.0044(2) 0.91093(16) 0.23357(17) 0.0589(8) Uani 1 1 d U A .
N3 N 0.3113(2) 0.87712(18) 0.00755(16) 0.0633(8) Uani 1 1 d U . .
N4 N 0.3097(3) 0.70532(19) 0.01058(18) 0.0708(9) Uani 1 1 d U . .
C1 C -0.0258(16) 0.7915(7) 0.0028(15) 0.038(2) Uani 0.55(2) 1 d PDU A 1
C2 C -0.0495(13) 0.7126(6) 0.0049(10) 0.042(2) Uani 0.55(2) 1 d PDU A 1
C3 C 0.0140(12) 0.6639(6) 0.0562(8) 0.053(3) Uani 0.55(2) 1 d PDU A 1
H3 H 0.0733 0.6826 0.0887 0.064 Uiso 0.55(2) 1 calc PR A 1
C4 C -0.0116(12) 0.5891(6) 0.0583(8) 0.065(3) Uani 0.55(2) 1 d PDU A 1
H4 H 0.0310 0.5566 0.0925 0.078 Uiso 0.55(2) 1 calc PR A 1
C5 C -0.0988(14) 0.5597(6) 0.0111(11) 0.071(4) Uani 0.55(2) 1 d PDU A 1
H5 H -0.1139 0.5079 0.0131 0.085 Uiso 0.55(2) 1 calc PR A 1
C6 C -0.1609(12) 0.6048(6) -0.0370(9) 0.068(3) Uani 0.55(2) 1 d PDU A 1
H6 H -0.2205 0.5844 -0.0677 0.081 Uiso 0.55(2) 1 calc PR A 1
C7 C -0.1394(13) 0.6839(6) -0.0431(10) 0.047(3) Uani 0.55(2) 1 d PDU A 1
C8 C -0.2022(15) 0.7309(9) -0.0939(11) 0.054(3) Uani 0.55(2) 1 d PDU A 1
H8 H -0.2593 0.7093 -0.1266 0.065 Uiso 0.55(2) 1 calc PR A 1
C1A C -0.0398(18) 0.7809(10) -0.0002(16) 0.038(3) Uani 0.45(2) 1 d PDU A 2
C2A C -0.0776(15) 0.7047(8) -0.0092(12) 0.043(3) Uani 0.45(2) 1 d PDU A 2
C3A C -0.0228(14) 0.6469(9) 0.0365(11) 0.064(4) Uani 0.45(2) 1 d PDU A 2
H3A H 0.0386 0.6585 0.0709 0.076 Uiso 0.45(2) 1 calc PR A 2
C4A C -0.0587(19) 0.5735(10) 0.0310(13) 0.079(5) Uani 0.45(2) 1 d PDU A 2
H4A H -0.0261 0.5364 0.0650 0.095 Uiso 0.45(2) 1 calc PR A 2
C5A C -0.1428(15) 0.5550(8) -0.0249(12) 0.076(4) Uani 0.45(2) 1 d PDU A 2
H5A H -0.1637 0.5040 -0.0308 0.091 Uiso 0.45(2) 1 calc PR A 2
C6A C -0.1953(13) 0.6070(6) -0.0705(11) 0.062(3) Uani 0.45(2) 1 d PDU A 2
H6A H -0.2539 0.5923 -0.1063 0.075 Uiso 0.45(2) 1 calc PR A 2
C7A C -0.1649(14) 0.6853(7) -0.0665(12) 0.044(3) Uani 0.45(2) 1 d PDU A 2
C8A C -0.2201(16) 0.7392(9) -0.1118(13) 0.042(3) Uani 0.45(2) 1 d PDU A 2
H8A H -0.2785 0.7272 -0.1492 0.050 Uiso 0.45(2) 1 calc PR A 2
C9 C -0.1857(2) 0.81085(18) -0.09963(17) 0.0411(8) Uani 1 1 d U . .
C10 C -0.2449(2) 0.8655(2) -0.14769(18) 0.0543(9) Uani 1 1 d U A .
H10 H -0.3038 0.8494 -0.1825 0.065 Uiso 1 1 calc R . .
C11 C -0.2204(3) 0.9383(2) -0.1454(2) 0.0606(10) Uani 1 1 d U . .
H11 H -0.2618 0.9727 -0.1781 0.073 Uiso 1 1 calc R A .
C12 C -0.1336(3) 0.9641(2) -0.0948(2) 0.0577(10) Uani 1 1 d U A .
H12 H -0.1168 1.0159 -0.0929 0.069 Uiso 1 1 calc R . .
C13 C -0.0739(2) 0.91488(18) -0.04858(18) 0.0436(8) Uani 1 1 d U . .
H13 H -0.0149 0.9329 -0.0152 0.052 Uiso 1 1 calc R A .
C14 C -0.0967(2) 0.83739(17) -0.04863(15) 0.0341(7) Uani 1 1 d U A .
C15 C 0.3102(3) 0.7637(2) 0.23355(18) 0.0497(8) Uani 1 1 d U . .
C16 C 0.3399(3) 0.6859(2) 0.2468(2) 0.0623(10) Uani 1 1 d U A .
C17 C 0.2759(4) 0.6282(3) 0.2104(3) 0.0908(13) Uani 1 1 d U . .
H17 H 0.2129 0.6401 0.1782 0.109 Uiso 1 1 calc R A .
C18 C 0.3083(5) 0.5493(3) 0.2230(3) 0.0972(15) Uani 1 1 d U A .
H18 H 0.2672 0.5089 0.2001 0.117 Uiso 1 1 calc R . .
C19 C 0.4007(5) 0.5376(3) 0.2694(3) 0.0992(16) Uani 1 1 d U . .
H19 H 0.4232 0.4871 0.2759 0.119 Uiso 1 1 calc R A .
C20 C 0.4625(4) 0.5902(3) 0.3065(3) 0.0898(14) Uani 1 1 d U A .
H20 H 0.5245 0.5757 0.3385 0.108 Uiso 1 1 calc R . .
C21 C 0.4363(3) 0.6676(2) 0.2984(2) 0.0576(10) Uani 1 1 d U . .
C22 C 0.4944(3) 0.7236(3) 0.3359(2) 0.0667(11) Uani 1 1 d U A .
H22 H 0.5559 0.7107 0.3694 0.080 Uiso 1 1 calc R . .
C23 C 0.4683(3) 0.7969(2) 0.32748(19) 0.0576(9) Uani 1 1 d U . .
C24 C 0.5297(3) 0.8579(3) 0.3695(2) 0.0653(11) Uani 1 1 d U A .
H24 H 0.5910 0.8464 0.4040 0.078 Uiso 1 1 calc R . .
C25 C 0.4990(4) 0.9294(3) 0.3590(3) 0.0919(14) Uani 1 1 d U . .
H25 H 0.5385 0.9676 0.3877 0.110 Uiso 1 1 calc R A .
C26 C 0.4129(4) 0.9492(3) 0.3084(3) 0.0901(14) Uani 1 1 d U A .
H26 H 0.3945 1.0005 0.3009 0.108 Uiso 1 1 calc R . .
C27 C 0.3543(3) 0.8949(2) 0.2693(2) 0.0656(10) Uani 1 1 d U . .
H27 H 0.2940 0.9098 0.2352 0.079 Uiso 1 1 calc R A .
C28 C 0.3769(2) 0.8180(2) 0.27577(17) 0.0459(8) Uani 1 1 d U A .
C29 C -0.0967(6) 0.7081(6) 0.2174(5) 0.078(3) Uani 0.720(7) 1 d PDU A 1
H29A H -0.1446 0.7470 0.1944 0.117 Uiso 0.720(7) 1 calc PR A 1
H29B H -0.1208 0.6823 0.2555 0.117 Uiso 0.720(7) 1 calc PR A 1
H29C H -0.0895 0.6718 0.1800 0.117 Uiso 0.720(7) 1 calc PR A 1
C30 C 0.0676(5) 0.6790(4) 0.2867(4) 0.082(2) Uani 0.720(7) 1 d PDU A 1
H30A H 0.0438 0.6568 0.3267 0.123 Uiso 0.720(7) 1 calc PR A 1
H30B H 0.1338 0.7010 0.3068 0.123 Uiso 0.720(7) 1 calc PR A 1
H30C H 0.0717 0.6400 0.2509 0.123 Uiso 0.720(7) 1 calc PR A 1
C31 C -0.0075(4) 0.7955(3) 0.3089(3) 0.0588(16) Uani 0.720(7) 1 d PDU A 1
H31A H -0.0446 0.7732 0.3422 0.071 Uiso 0.720(7) 1 calc PR A 1
H31B H 0.0616 0.8054 0.3381 0.071 Uiso 0.720(7) 1 calc PR A 1
C32 C -0.0545(12) 0.8660(4) 0.2794(7) 0.080(3) Uani 0.720(7) 1 d PDU A 1
H32A H -0.0608 0.8976 0.3213 0.096 Uiso 0.720(7) 1 calc PR A 1
H32B H -0.1230 0.8547 0.2498 0.096 Uiso 0.720(7) 1 calc PR A 1
C33 C 0.0805(13) 0.9548(10) 0.2810(8) 0.084(3) Uani 0.720(7) 1 d PDU A 1
H33A H 0.0551 0.9885 0.3131 0.126 Uiso 0.720(7) 1 calc PR A 1
H33B H 0.1128 0.9844 0.2498 0.126 Uiso 0.720(7) 1 calc PR A 1
H33C H 0.1292 0.9202 0.3111 0.126 Uiso 0.720(7) 1 calc PR A 1
C34 C -0.0763(11) 0.9644(7) 0.1883(7) 0.089(4) Uani 0.720(7) 1 d PDU A 1
H34A H -0.1324 0.9367 0.1571 0.133 Uiso 0.720(7) 1 calc PR A 1
H34B H -0.0431 0.9936 0.1573 0.133 Uiso 0.720(7) 1 calc PR A 1
H34C H -0.1010 0.9985 0.2205 0.133 Uiso 0.720(7) 1 calc PR A 1
C29A C -0.0795(17) 0.6759(13) 0.2018(15) 0.080(7) Uani 0.280(7) 1 d PDU A 2
H29D H -0.1197 0.6541 0.2325 0.119 Uiso 0.280(7) 1 calc PR A 2
H29E H -0.0393 0.6364 0.1872 0.119 Uiso 0.280(7) 1 calc PR A 2
H29F H -0.1237 0.6984 0.1578 0.119 Uiso 0.280(7) 1 calc PR A 2
C30A C 0.0539(15) 0.7172(12) 0.3042(12) 0.089(7) Uiso 0.280(7) 1 d PDU A 2
H30D H 0.0179 0.7031 0.3406 0.134 Uiso 0.280(7) 1 calc PR A 2
H30E H 0.1025 0.7566 0.3245 0.134 Uiso 0.280(7) 1 calc PR A 2
H30F H 0.0887 0.6733 0.2917 0.134 Uiso 0.280(7) 1 calc PR A 2
C31A C -0.0942(11) 0.7968(7) 0.2556(8) 0.068(5) Uiso 0.280(7) 1 d PDU A 2
H31C H -0.1427 0.8009 0.2068 0.082 Uiso 0.280(7) 1 calc PR A 2
H31D H -0.1296 0.7744 0.2898 0.082 Uiso 0.280(7) 1 calc PR A 2
C32A C -0.062(3) 0.8722(11) 0.2813(17) 0.079(8) Uiso 0.280(7) 1 d PDU A 2
H32C H -0.0186 0.8690 0.3322 0.095 Uiso 0.280(7) 1 calc PR A 2
H32D H -0.1206 0.9028 0.2824 0.095 Uiso 0.280(7) 1 calc PR A 2
C33A C 0.060(4) 0.966(3) 0.273(3) 0.107(15) Uiso 0.280(7) 1 d PDU A 2
H33D H 0.0209 1.0031 0.2920 0.161 Uiso 0.280(7) 1 calc PR A 2
H33E H 0.0945 0.9908 0.2401 0.161 Uiso 0.280(7) 1 calc PR A 2
H33F H 0.1087 0.9425 0.3138 0.161 Uiso 0.280(7) 1 calc PR A 2
C34A C -0.081(3) 0.945(2) 0.1686(18) 0.082(8) Uani 0.280(7) 1 d PDU A 2
H34D H -0.1145 0.9052 0.1359 0.123 Uiso 0.280(7) 1 calc PR A 2
H34E H -0.0467 0.9788 0.1417 0.123 Uiso 0.280(7) 1 calc PR A 2
H34F H -0.1299 0.9738 0.1866 0.123 Uiso 0.280(7) 1 calc PR A 2
C35 C 0.3750(6) 0.9116(6) 0.0713(5) 0.075(2) Uani 0.560(8) 1 d PDU A 1
H35A H 0.4309 0.9362 0.0579 0.113 Uiso 0.560(8) 1 calc PR A 1
H35B H 0.4006 0.8732 0.1087 0.113 Uiso 0.560(8) 1 calc PR A 1
H35C H 0.3370 0.9489 0.0911 0.113 Uiso 0.560(8) 1 calc PR A 1
C36 C 0.2439(11) 0.9327(7) -0.0430(6) 0.092(4) Uani 0.560(8) 1 d PDU A 1
H36A H 0.2844 0.9665 -0.0644 0.138 Uiso 0.560(8) 1 calc PR A 1
H36B H 0.2068 0.9620 -0.0148 0.138 Uiso 0.560(8) 1 calc PR A 1
H36C H 0.1969 0.9055 -0.0823 0.138 Uiso 0.560(8) 1 calc PR A 1
C37 C 0.3572(6) 0.8306(4) -0.0360(5) 0.053(2) Uani 0.560(8) 1 d PDU A 1
H37A H 0.4122 0.8590 -0.0481 0.064 Uiso 0.560(8) 1 calc PR A 1
H37B H 0.3074 0.8192 -0.0828 0.064 Uiso 0.560(8) 1 calc PR A 1
C38 C 0.3997(6) 0.7551(4) 0.0013(5) 0.073(2) Uani 0.560(8) 1 d PDU A 1
H38A H 0.4460 0.7651 0.0499 0.087 Uiso 0.560(8) 1 calc PR A 1
H38B H 0.4368 0.7285 -0.0295 0.087 Uiso 0.560(8) 1 calc PR A 1
C39 C 0.3697(8) 0.6424(7) 0.0607(5) 0.075(3) Uani 0.560(8) 1 d PDU A 1
H39A H 0.4136 0.6172 0.0350 0.113 Uiso 0.560(8) 1 calc PR A 1
H39B H 0.3232 0.6059 0.0723 0.113 Uiso 0.560(8) 1 calc PR A 1
H39C H 0.4100 0.6648 0.1063 0.113 Uiso 0.560(8) 1 calc PR A 1
C40 C 0.2645(8) 0.6701(6) -0.0561(5) 0.097(3) Uani 0.560(8) 1 d PDU A 1
H40A H 0.3146 0.6414 -0.0730 0.145 Uiso 0.560(8) 1 calc PR A 1
H40B H 0.2350 0.7081 -0.0930 0.145 Uiso 0.560(8) 1 calc PR A 1
H40C H 0.2121 0.6361 -0.0492 0.145 Uiso 0.560(8) 1 calc PR A 1
C35A C 0.3795(10) 0.9410(7) 0.0505(7) 0.080(4) Uiso 0.440(8) 1 d PDU A 2
H35D H 0.4117 0.9675 0.0172 0.120 Uiso 0.440(8) 1 calc PR A 2
H35E H 0.4307 0.9191 0.0911 0.120 Uiso 0.440(8) 1 calc PR A 2
H35F H 0.3389 0.9764 0.0702 0.120 Uiso 0.440(8) 1 calc PR A 2
C36A C 0.2553(14) 0.9143(11) -0.0564(10) 0.096(6) Uiso 0.440(8) 1 d PDU A 2
H36D H 0.2209 0.9576 -0.0422 0.144 Uiso 0.440(8) 1 calc PR A 2
H36E H 0.2059 0.8795 -0.0857 0.144 Uiso 0.440(8) 1 calc PR A 2
H36F H 0.3002 0.9314 -0.0857 0.144 Uiso 0.440(8) 1 calc PR A 2
C37A C 0.3888(9) 0.8225(6) -0.0117(7) 0.063(4) Uiso 0.440(8) 1 d PDU A 2
H37C H 0.4392 0.8062 0.0331 0.076 Uiso 0.440(8) 1 calc PR A 2
H37D H 0.4231 0.8460 -0.0461 0.076 Uiso 0.440(8) 1 calc PR A 2
C38A C 0.3209(9) 0.7545(6) -0.0492(6) 0.088(4) Uiso 0.440(8) 1 d PDU A 2
H38C H 0.2550 0.7729 -0.0778 0.105 Uiso 0.440(8) 1 calc PR A 2
H38D H 0.3529 0.7271 -0.0828 0.105 Uiso 0.440(8) 1 calc PR A 2
C39A C 0.3823(13) 0.6738(9) 0.0548(10) 0.099(6) Uiso 0.440(8) 1 d PDU A 2
H39D H 0.3581 0.6453 0.0912 0.148 Uiso 0.440(8) 1 calc PR A 2
H39E H 0.4299 0.7119 0.0799 0.148 Uiso 0.440(8) 1 calc PR A 2
H39F H 0.4153 0.6397 0.0277 0.148 Uiso 0.440(8) 1 calc PR A 2
C40A C 0.2246(10) 0.6481(8) -0.0236(8) 0.105(4) Uiso 0.440(8) 1 d PDU A 2
H40D H 0.2443 0.6177 -0.0608 0.157 Uiso 0.440(8) 1 calc PR A 2
H40E H 0.1632 0.6755 -0.0464 0.157 Uiso 0.440(8) 1 calc PR A 2
H40F H 0.2130 0.6153 0.0152 0.157 Uiso 0.440(8) 1 calc PR A 2
C41 C -0.3371(4) 0.6320(3) 0.1007(3) 0.128(2) Uani 1 1 d U . .
H41A H -0.3839 0.6167 0.0546 0.192 Uiso 1 1 calc R . .
H41B H -0.3550 0.6074 0.1421 0.192 Uiso 1 1 calc R . .
H41C H -0.2692 0.6175 0.1000 0.192 Uiso 1 1 calc R . .
C42 C -0.3419(3) 0.7141(3) 0.1090(3) 0.0786(12) Uani 1 1 d U . .
C43 C -0.3771(3) 0.7476(3) 0.1670(2) 0.0775(12) Uani 1 1 d U . .
H43 H -0.3988 0.7167 0.2010 0.093 Uiso 1 1 calc R . .
C44 C -0.3792(3) 0.8239(3) 0.1732(2) 0.0801(12) Uani 1 1 d U . .
H44 H -0.4025 0.8452 0.2119 0.096 Uiso 1 1 calc R . .
C45 C -0.3488(3) 0.8707(3) 0.1255(2) 0.0820(13) Uani 1 1 d U . .
H45 H -0.3502 0.9236 0.1312 0.098 Uiso 1 1 calc R . .
C46 C -0.3165(3) 0.8395(3) 0.0693(2) 0.0775(12) Uani 1 1 d U . .
H46 H -0.2964 0.8711 0.0351 0.093 Uiso 1 1 calc R . .
C47 C -0.3128(3) 0.7631(3) 0.0619(2) 0.0743(12) Uani 1 1 d U . .
H47 H -0.2891 0.7432 0.0227 0.089 Uiso 1 1 calc R . .

loop_
_atom_site_aniso_label
_atom_site_aniso_U_11
_atom_site_aniso_U_22
_atom_site_aniso_U_33
_atom_site_aniso_U_23
_atom_site_aniso_U_13
_atom_site_aniso_U_12
Na1 0.0447(7) 0.0548(8) 0.0447(7) 0.0057(6) 0.0172(6) 0.0055(6)
Na2 0.0459(8) 0.0886(11) 0.0557(9) 0.0208(8) 0.0216(7) 0.0173(7)
O1 0.0422(13) 0.0881(19) 0.0445(13) 0.0027(13) 0.0040(11) 0.0196(13)
O2 0.0426(13) 0.105(2) 0.0497(14) 0.0128(14) 0.0090(11) 0.0034(13)
N1 0.0617(19) 0.0485(18) 0.069(2) 0.0025(15) 0.0341(17) 0.0005(15)
N2 0.070(2) 0.0478(18) 0.070(2) 0.0088(15) 0.0379(17) 0.0078(15)
N3 0.070(2) 0.074(2) 0.0500(18) 0.0010(16) 0.0231(16) 0.0019(17)
N4 0.092(2) 0.071(2) 0.057(2) -0.0020(17) 0.0321(19) -0.0055(19)
C1 0.039(5) 0.034(4) 0.051(4) -0.004(4) 0.027(4) -0.004(4)
C2 0.043(7) 0.045(4) 0.047(6) 0.002(3) 0.026(4) 0.000(4)
C3 0.075(8) 0.039(4) 0.052(6) 0.002(4) 0.027(5) 0.006(4)
C4 0.087(8) 0.042(5) 0.081(8) 0.010(5) 0.049(5) 0.009(5)
C5 0.103(13) 0.035(5) 0.088(12) -0.010(5) 0.050(8) -0.013(5)
C6 0.082(8) 0.043(5) 0.088(9) -0.020(5) 0.042(6) -0.017(5)
C7 0.062(9) 0.041(4) 0.050(10) -0.008(4) 0.037(5) -0.012(4)
C8 0.046(7) 0.060(5) 0.053(9) -0.018(5) 0.007(5) -0.020(6)
C1A 0.035(6) 0.055(6) 0.028(5) 0.003(6) 0.017(4) 0.007(5)
C2A 0.046(10) 0.043(5) 0.048(9) 0.009(6) 0.027(5) 0.023(4)
C3A 0.070(9) 0.058(7) 0.066(9) 0.012(7) 0.024(6) 0.023(6)
C4A 0.102(15) 0.049(8) 0.092(13) 0.015(10) 0.036(8) 0.025(9)
C5A 0.099(10) 0.043(6) 0.098(11) 0.000(6) 0.047(7) 0.015(6)
C6A 0.070(8) 0.044(5) 0.085(11) -0.003(5) 0.042(6) 0.002(5)
C7A 0.049(8) 0.045(4) 0.049(10) -0.010(5) 0.029(5) 0.002(5)
C8A 0.034(7) 0.046(5) 0.049(9) -0.006(5) 0.019(5) 0.004(4)
C9 0.0386(18) 0.0477(19) 0.0411(18) -0.0107(15) 0.0175(15) -0.0043(15)
C10 0.0376(19) 0.081(3) 0.0389(19) -0.0083(19) 0.0007(16) 0.0007(19)
C11 0.051(2) 0.069(3) 0.058(2) 0.016(2) 0.0093(19) 0.017(2)
C12 0.062(2) 0.040(2) 0.074(3) 0.0067(18) 0.024(2) 0.0072(18)
C13 0.0379(18) 0.0431(19) 0.049(2) -0.0094(16) 0.0104(15) -0.0040(16)
C14 0.0324(16) 0.0401(18) 0.0320(16) -0.0034(13) 0.0120(13) 0.0019(14)
C15 0.046(2) 0.069(2) 0.0411(19) 0.0133(17) 0.0232(16) 0.0090(18)
C16 0.082(3) 0.065(2) 0.056(2) -0.0020(19) 0.048(2) -0.008(2)
C17 0.116(4) 0.102(3) 0.074(3) -0.008(3) 0.061(3) -0.015(3)
C18 0.134(4) 0.084(3) 0.098(4) -0.014(3) 0.074(3) -0.017(3)
C19 0.127(4) 0.083(3) 0.110(4) -0.004(3) 0.070(3) -0.013(3)
C20 0.103(4) 0.076(3) 0.108(4) 0.016(3) 0.059(3) 0.017(3)
C21 0.074(3) 0.054(2) 0.062(2) 0.0300(18) 0.049(2) 0.0299(19)
C22 0.058(2) 0.080(3) 0.070(3) 0.020(2) 0.031(2) 0.015(2)
C23 0.049(2) 0.082(3) 0.049(2) 0.0225(19) 0.0246(17) 0.0123(19)
C24 0.042(2) 0.101(3) 0.050(2) 0.006(2) 0.0073(17) -0.004(2)
C25 0.098(4) 0.084(3) 0.097(4) 0.004(3) 0.030(3) -0.005(3)
C26 0.104(4) 0.072(3) 0.098(4) 0.008(3) 0.032(3) 0.003(3)
C27 0.070(3) 0.066(3) 0.064(3) 0.013(2) 0.021(2) 0.002(2)
C28 0.0345(17) 0.067(2) 0.0381(18) 0.0199(17) 0.0131(14) 0.0117(17)
C29 0.071(4) 0.105(8) 0.062(5) -0.017(4) 0.026(4) -0.024(4)
C30 0.091(5) 0.074(5) 0.092(5) 0.031(4) 0.041(4) 0.023(4)
C31 0.079(4) 0.055(3) 0.053(3) 0.006(2) 0.034(3) -0.006(3)
C32 0.117(6) 0.052(4) 0.104(5) 0.010(3) 0.090(5) 0.015(3)
C33 0.111(8) 0.080(6) 0.073(6) -0.019(5) 0.045(5) -0.019(7)
C34 0.075(5) 0.071(7) 0.132(10) 0.030(6) 0.049(6) 0.020(5)
C29A 0.076(12) 0.070(14) 0.108(17) -0.007(10) 0.052(11) -0.022(9)
C34A 0.097(15) 0.071(13) 0.090(11) 0.022(11) 0.044(10) 0.039(13)
C35 0.075(5) 0.086(6) 0.070(5) -0.009(4) 0.031(4) -0.006(4)
C36 0.161(10) 0.071(7) 0.050(5) 0.017(5) 0.036(5) 0.032(6)
C37 0.038(4) 0.083(5) 0.042(4) 0.005(3) 0.016(4) -0.008(3)
C38 0.065(5) 0.084(5) 0.085(6) 0.003(4) 0.048(4) 0.017(3)
C39 0.075(6) 0.090(7) 0.072(5) 0.019(5) 0.040(4) 0.034(5)
C40 0.101(7) 0.118(8) 0.065(5) -0.007(5) 0.009(5) -0.001(5)
C41 0.108(4) 0.104(4) 0.148(5) 0.006(4) -0.011(4) 0.004(3)
C42 0.063(3) 0.089(3) 0.071(3) 0.001(2) -0.007(2) 0.010(2)
C43 0.059(3) 0.113(3) 0.051(2) 0.023(2) -0.002(2) -0.007(3)
C44 0.070(3) 0.111(4) 0.059(3) -0.005(3) 0.018(2) 0.002(3)
C45 0.083(3) 0.098(3) 0.071(3) -0.005(2) 0.029(2) 0.000(3)
C46 0.070(3) 0.099(3) 0.065(3) 0.000(2) 0.020(2) 0.004(3)
C47 0.059(3) 0.115(3) 0.048(2) -0.005(2) 0.012(2) 0.010(3)

loop_
_atom_type_symbol
_atom_type_description
_atom_type_scat_dispersion_real
_atom_type_scat_dispersion_imag
_atom_type_scat_source
C C 0.0033 0.0016 'International Tables Vol C Tables 4.2.6.8 and 6.1.1.4'
H H 0.0000 0.0000 'International Tables Vol C Tables 4.2.6.8 and 6.1.1.4'
N N 0.0061 0.0033 'International Tables Vol C Tables 4.2.6.8 and 6.1.1.4'
O O 0.0106 0.0060 'International Tables Vol C Tables 4.2.6.8 and 6.1.1.4'
Na Na 0.0362 0.0249 'International Tables Vol C Tables 4.2.6.8 and 6.1.1.4'

loop_
_geom_angle_atom_site_label_1
_geom_angle_atom_site_label_2
_geom_angle_atom_site_label_3
_geom_angle
O2 Na1 O1 89.84(10)
O2 Na1 N1 110.13(11)
O1 Na1 N1 131.56(12)
O2 Na1 N2 127.88(12)
O1 Na1 N2 124.79(11)
N1 Na1 N2 77.06(11)
O1 Na2 O2 89.46(10)
O1 Na2 N3 120.40(11)
O2 Na2 N3 125.31(12)
O1 Na2 N4 131.91(13)
O2 Na2 N4 117.76(12)
N3 Na2 N4 77.04(12)
C1 O1 Na2 137.0(15)
C1A O1 Na2 136.7(14)
C1 O1 Na1 124.7(15)
C1A O1 Na1 120.2(14)
Na2 O1 Na1 89.94(9)
C15 O2 Na1 146.5(2)
C15 O2 Na2 123.2(2)
Na1 O2 Na2 90.17(10)
C29 N1 C31 113.8(5)
C29 N1 C30 108.6(5)
C31 N1 C30 104.5(4)
C30A N1 C31A 120.0(12)
C30A N1 C29A 114.1(14)
C31A N1 C29A 95.5(9)
C30A N1 Na1 114.5(11)
C29 N1 Na1 117.0(5)
C31 N1 Na1 102.1(2)
C30 N1 Na1 110.0(3)
C31A N1 Na1 99.7(5)
C29A N1 Na1 110.9(10)
C32 N2 C34 109.7(8)
C32 N2 C33 110.5(7)
C34 N2 C33 108.4(9)
C33A N2 C32A 111(2)
C33A N2 C34A 111(2)
C32A N2 C34A 107(2)
C33A N2 Na1 117(3)
C32 N2 Na1 103.2(4)
C34 N2 Na1 117.7(5)
C33 N2 Na1 107.2(8)
C32A N2 Na1 108.8(10)
C34A N2 Na1 99.9(11)
C37 N3 C35 117.5(5)
C37 N3 C36 108.3(6)
C35 N3 C36 113.1(7)
C36A N3 C37A 110.7(8)
C36A N3 C35A 103.0(9)
C37A N3 C35A 102.3(7)
C36A N3 Na2 114.5(9)
C37 N3 Na2 106.5(3)
C35 N3 Na2 100.4(4)
C36 N3 Na2 110.6(6)
C37A N3 Na2 102.6(5)
C35A N3 Na2 122.8(5)
C39A N4 C40 119.3(10)
C39A N4 C38A 123.3(9)
C40 N4 C39 105.4(6)
C39A N4 C40A 111.7(9)
C38A N4 C40A 107.0(7)
C40 N4 C38 109.7(6)
C39 N4 C38 99.1(6)
C39A N4 Na2 115.8(9)
C40 N4 Na2 119.8(5)
C38A N4 Na2 96.8(5)
C39 N4 Na2 117.9(4)
C40A N4 Na2 98.8(6)
C38 N4 Na2 102.7(3)
O1 C1 C14 128.3(9)
O1 C1 C2 115.0(12)
C14 C1 C2 116.7(10)
C3 C2 C7 119.7(8)
C3 C2 C1 120.4(9)
C7 C2 C1 119.8(9)
C4 C3 C2 119.3(9)
C3 C4 C5 121.8(10)
C6 C5 C4 120.1(10)
C5 C6 C7 121.7(9)
C8 C7 C2 120.4(8)
C8 C7 C6 122.2(10)
C2 C7 C6 117.4(8)
C7 C8 C9 123.9(11)
O1 C1A C14 112.1(11)
O1 C1A C2A 130.7(14)
C14 C1A C2A 117.1(11)
C3A C2A C7A 119.4(10)
C3A C2A C1A 119.0(11)
C7A C2A C1A 121.4(10)
C4A C3A C2A 120.4(11)
C3A C4A C5A 119.5(13)
C6A C5A C4A 121.9(12)
C5A C6A C7A 121.9(11)
C8A C7A C2A 121.4(11)
C8A C7A C6A 122.0(11)
C2A C7A C6A 116.5(10)
C9 C8A C7A 115.7(13)
C8A C9 C14 128.8(7)
C8A C9 C10 114.2(7)
C14 C9 C10 116.9(3)
C14 C9 C8 113.5(6)
C10 C9 C8 129.6(6)
C11 C10 C9 122.5(3)
C10 C11 C12 120.3(3)
C13 C12 C11 119.9(3)
C12 C13 C14 122.0(3)
C13 C14 C9 118.4(3)
C13 C14 C1 116.0(5)
C9 C14 C1 125.6(5)
C13 C14 C1A 126.3(7)
C9 C14 C1A 115.3(7)
O2 C15 C28 120.7(3)
O2 C15 C16 123.4(4)
C28 C15 C16 115.9(3)
C17 C16 C15 119.8(4)
C17 C16 C21 120.6(4)
C15 C16 C21 119.7(3)
C16 C17 C18 119.2(5)
C19 C18 C17 116.4(5)
C20 C19 C18 126.5(6)
C19 C20 C21 120.7(5)
C22 C21 C20 123.7(4)
C22 C21 C16 119.7(3)
C20 C21 C16 116.6(4)
C23 C22 C21 122.9(4)
C22 C23 C28 119.6(4)
C22 C23 C24 123.2(4)
C28 C23 C24 117.2(4)
C25 C24 C23 120.2(4)
C24 C25 C26 122.3(5)
C27 C26 C25 119.3(5)
C26 C27 C28 124.1(4)
C27 C28 C15 121.0(3)
C27 C28 C23 116.9(4)
C15 C28 C23 122.1(3)
C32 C31 N1 111.4(6)
C31 C32 N2 117.2(9)
C32A C31A N1 114.7(19)
C31A C32A N2 113(2)
N3 C37 C38 114.5(6)
C37 C38 N4 108.5(5)
N3 C37A C38A 102.4(8)
N4 C38A C37A 106.5(9)
C47 C42 C43 116.1(4)
C47 C42 C41 122.1(5)
C43 C42 C41 121.8(5)
C44 C43 C42 119.8(4)
C43 C44 C45 122.2(5)
C46 C45 C44 118.5(5)
C45 C46 C47 120.7(5)
C46 C47 C42 122.6(4)

loop_
_geom_bond_atom_site_label_1
_geom_bond_atom_site_label_2
_geom_bond_distance
Na1 O2 2.215(3)
Na1 O1 2.235(3)
Na1 N1 2.421(3)
Na1 N2 2.471(3)
Na2 O1 2.226(3)
Na2 O2 2.238(3)
Na2 N3 2.457(3)
Na2 N4 2.459(4)
O1 C1 1.210(16)
O1 C1A 1.433(17)
O2 C15 1.304(4)
N1 C30A 1.225(19)
N1 C29 1.377(8)
N1 C31 1.503(6)
N1 C30 1.542(7)
N1 C31A 1.617(14)
N1 C29A 1.642(19)
N2 C33A 1.40(4)
N2 C32 1.476(11)
N2 C34 1.480(11)
N2 C33 1.501(12)
N2 C32A 1.51(3)
N2 C34A 1.52(3)
N3 C36A 1.418(17)
N3 C37 1.427(7)
N3 C35 1.432(8)
N3 C36 1.517(10)
N3 C37A 1.560(12)
N3 C35A 1.565(12)
N4 C39A 1.261(16)
N4 C40 1.400(8)
N4 C38A 1.466(11)
N4 C39 1.560(9)
N4 C40A 1.567(12)
N4 C38 1.577(8)
C1 C14 1.443(17)
C1 C2 1.446(10)
C2 C3 1.422(9)
C2 C7 1.434(10)
C3 C4 1.383(10)
C4 C5 1.405(13)
C5 C6 1.343(13)
C6 C7 1.451(9)
C7 C8 1.394(10)
C8 C9 1.452(16)
C1A C14 1.448(19)
C1A C2A 1.449(11)
C2A C3A 1.430(11)
C2A C7A 1.440(11)
C3A C4A 1.393(14)
C4A C5A 1.394(15)
C5A C6A 1.343(13)
C6A C7A 1.453(11)
C7A C8A 1.379(12)
C8A C9 1.361(18)
C9 C14 1.434(4)
C9 C10 1.435(5)
C10 C11 1.339(5)
C11 C12 1.406(5)
C12 C13 1.356(4)
C13 C14 1.417(4)
C15 C28 1.429(5)
C15 C16 1.449(5)
C16 C17 1.414(6)
C16 C21 1.472(5)
C17 C18 1.476(7)
C18 C19 1.368(7)
C19 C20 1.338(7)
C20 C21 1.425(5)
C21 C22 1.360(5)
C22 C23 1.354(5)
C23 C28 1.435(5)
C23 C24 1.477(5)
C24 C25 1.343(6)
C25 C26 1.367(6)
C26 C27 1.353(6)
C27 C28 1.405(5)
C31 C32 1.459(11)
C31A C32A 1.459(17)
C37 C38 1.560(9)
C37A C38A 1.584(12)
C41 C42 1.474(7)
C42 C47 1.377(6)
C42 C43 1.435(6)
C43 C44 1.366(6)
C44 C45 1.369(6)
C45 C46 1.368(6)
C46 C47 1.370(6)
